data_4517120
loop_
_publ_author_name
'Behrnd, Norwid-Rasmus'
'Labat, Ga\"el'
'Venugopalan, Paloth'
'Hulliger, J\"urg'
'B\"urgi, Hans-Beat'

_publ_section_title
;
 Orientational Disorder of (trans)-4-Chloro-4&#x2032;-nitrostilbene: A
 Detailed Analysis by Single Crystal X-ray Diffraction
;
_journal_issue 1
_journal_name_full 'Crystal Growth &amp; Design'
_journal_page_first 52
_journal_paper_doi 10.1021/cg801278j
_journal_volume 10
_journal_year 2010
_chemical_formula_moiety 'C14 H10 Cl N O2'
_chemical_formula_sum 'C14 H10 Cl N O2'
_chemical_formula_weight 259.68
_space_group_IT_number 1
_space_group_name_Hall 'A 1'
_space_group_name_H-M_alt 'A 1'
_symmetry_cell_setting triclinic
_symmetry_space_group_name_Hall 'A 1'
_symmetry_space_group_name_H-M 'A 1'
_atom_sites_solution_hydrogens geom
_atom_sites_solution_primary direct
_atom_sites_solution_secondary difmap
_audit_creation_method SHELXL-97
_cell_angle_alpha 90.00
_cell_angle_beta 93.2678(15)
_cell_angle_gamma 90.00
_cell_formula_units_Z 8
_cell_length_a 3.91837(6)
_cell_length_b 25.91518(18)
_cell_length_c 24.41244(18)
_cell_measurement_reflns_used 4816
_cell_measurement_temperature 293(2)
_cell_measurement_theta_max 31.9978
_cell_measurement_theta_min 3.9301
_cell_volume 2474.94(5)
_computing_cell_refinement 'SAINT (Bruker, 1997)'
_computing_data_collection 'SMART (Bruker, 1997)'
_computing_data_reduction 'SHELXTL (Bruker, 1997)'
_computing_molecular_graphics 'PLATON  (Spek, 2003)'
_computing_publication_material SHELXL-97
_computing_structure_refinement 'SHELXL-97 (Sheldrick, 1997)'
_computing_structure_solution 'SHELXS-97 (Sheldrick, 1990)'
_diffrn_ambient_temperature 293(2)
_diffrn_detector_area_resol_mean 8.2896
_diffrn_measured_fraction_theta_full 0.991
_diffrn_measured_fraction_theta_max 0.991
_diffrn_measurement_device_type 'Kuma 6-circle'
_diffrn_measurement_method 'omega scan method'
_diffrn_radiation_monochromator synchrotron
_diffrn_radiation_source synchrotron
_diffrn_radiation_type synchrotron
_diffrn_radiation_wavelength 0.71000
_diffrn_reflns_av_R_equivalents 0.0379
_diffrn_reflns_av_sigmaI/netI 0.0617
_diffrn_reflns_limit_h_max 4
_diffrn_reflns_limit_h_min -4
_diffrn_reflns_limit_k_max 32
_diffrn_reflns_limit_k_min -32
_diffrn_reflns_limit_l_max 30
_diffrn_reflns_limit_l_min -30
_diffrn_reflns_number 13395
_diffrn_reflns_theta_full 26.37
_diffrn_reflns_theta_max 26.37
_diffrn_reflns_theta_min 3.56
_diffrn_standards_decay_% 0
_diffrn_standards_interval_time 0
_exptl_absorpt_coefficient_mu 0.301
_exptl_absorpt_correction_T_max 1
_exptl_absorpt_correction_T_min 0.918555
_exptl_absorpt_correction_type multi-scan
_exptl_absorpt_process_details 'refined from Sadabs (Bruker)'
_exptl_crystal_colour yellow
_exptl_crystal_density_diffrn 1.394
_exptl_crystal_density_method 'not measured'
_exptl_crystal_description 'prismatic rod'
_exptl_crystal_F_000 1072
_exptl_crystal_size_max 0.163
_exptl_crystal_size_mid 0.125
_exptl_crystal_size_min 0.106
_refine_diff_density_max 0.306
_refine_diff_density_min -0.185
_refine_diff_density_rms 0.040
_refine_ls_abs_structure_details 'Flack H D (1983), Acta Cryst. A39, 876-881'
_refine_ls_abs_structure_Flack 0.3(2)
_refine_ls_extinction_method none
_refine_ls_goodness_of_fit_ref 1.185
_refine_ls_hydrogen_treatment constr
_refine_ls_matrix_type full
_refine_ls_number_parameters 72
_refine_ls_number_reflns 8825
_refine_ls_number_restraints 0
_refine_ls_restrained_S_all 1.185
_refine_ls_R_factor_all 0.1112
_refine_ls_R_factor_gt 0.0859
_refine_ls_shift/su_max <0.007
_refine_ls_shift/su_mean <0.003
_refine_ls_structure_factor_coef Fsqd
_refine_ls_weighting_details 'calc w=1/[\s^2^(Fo^2^)+(0.0754P)^2^+1.8401P] where P=(Fo^2^+2Fc^2^)/3'
_refine_ls_weighting_scheme calc
_refine_ls_wR_factor_gt 0.2686
_refine_ls_wR_factor_ref 0.2836
_reflns_number_gt 5589
_reflns_number_total 8825
_reflns_threshold_expression I>2sigma(I)
_cod_data_source_file cg801278j_si_003.cif
_cod_data_source_block CNS-Slice4-big-A1
_cod_database_code 4517120

loop_
_symmetry_equiv_pos_as_xyz
'x, y, z'
'x, y+1/2, z+1/2'

loop_
_atom_site_label
_atom_site_type_symbol
_atom_site_fract_x
_atom_site_fract_y
_atom_site_fract_z
_atom_site_U_iso_or_equiv
_atom_site_adp_type
_atom_site_occupancy
_atom_site_symmetry_multiplicity
_atom_site_calc_flag
_atom_site_refinement_flags
_atom_site_disorder_assembly
_atom_site_disorder_group
Cl1A Cl 0.3691 -0.2307 -0.0874 0.1128(4) Uani 0.54(2) 1 d P A 1
N1A N -0.3621 0.2080 0.0859 0.0831(6) Uani 0.54(2) 1 d P A 1
O1A O -0.3162 0.2490 0.0617 0.1318(10) Uani 0.54(2) 1 d P A 1
O2A O -0.5036 0.2059 0.1291 0.1165(8) Uani 0.54(2) 1 d P A 1
Cl1E Cl -0.3702 0.2301 0.0877 0.1128(4) Uani 0.46(2) 1 d P A 2
N1E N 0.3637 -0.2082 -0.0859 0.0831(6) Uani 0.46(2) 1 d P A 2
O1E O 0.3090 -0.2495 -0.0622 0.1318(10) Uani 0.46(2) 1 d P A 2
O2E O 0.5008 -0.2068 -0.1286 0.1165(8) Uani 0.46(2) 1 d P A 2
C1A C 0.2607 -0.1649 -0.0616 0.0778(4) Uani 1 1 d . A 2
C2A C 0.3156 -0.1195 -0.0896 0.0816(4) Uani 1 1 d . A 2
H2A H 0.4142 -0.1201 -0.1234 0.098 Uiso 1 1 calc R A 2
C3A C 0.2232 -0.0739 -0.0671 0.0786(4) Uani 1 1 d . A 2
H3A H 0.2579 -0.0433 -0.0860 0.094 Uiso 1 1 calc R A 2
C4A C 0.0780 -0.0718 -0.0163 0.0689(3) Uani 1 1 d . A 2
C5A C 0.0272 -0.1181 0.0106 0.0755(4) Uani 1 1 d . A 2
H5A H -0.0716 -0.1176 0.0443 0.091 Uiso 1 1 calc R A 2
C6A C 0.1182 -0.1647 -0.0111 0.0794(4) Uani 1 1 d . A 2
H6A H 0.0847 -0.1954 0.0077 0.095 Uiso 1 1 calc R A 2
C7A C -0.0252 -0.0233 0.0094 0.0736(3) Uani 1 1 d . A 2
H7A H -0.1364 -0.0260 0.0419 0.088 Uiso 1 1 calc R A 2
C11A C -0.2622 0.1648 0.0614 0.0778(4) Uani 1 1 d . A 2
C12A C -0.3167 0.1196 0.0896 0.0816(4) Uani 1 1 d . A 2
H12A H -0.4155 0.1203 0.1233 0.098 Uiso 1 1 calc R A 2
C13A C -0.2232 0.0739 0.0671 0.0786(4) Uani 1 1 d . A 2
H13A H -0.2573 0.0434 0.0861 0.094 Uiso 1 1 calc R A 2
C14A C -0.0780 0.0718 0.0163 0.0689(3) Uani 1 1 d . A 2
C15A C -0.0272 0.1181 -0.0106 0.0755(4) Uani 1 1 d . A 2
H15A H 0.0715 0.1176 -0.0443 0.091 Uiso 1 1 calc R A 2
C16A C -0.1182 0.1647 0.0111 0.0794(4) Uani 1 1 d . A 2
H16A H -0.0838 0.1954 -0.0076 0.095 Uiso 1 1 calc R A 2
C17A C 0.0252 0.0233 -0.0094 0.0736(3) Uani 1 1 d . A 2
H17A H 0.1364 0.0260 -0.0419 0.088 Uiso 1 1 calc R A 2
Cl1B Cl 0.3691 -0.2307 0.4126 0.1128(4) Uani 0.39(2) 1 d P B 3
N1B N -0.3621 0.2080 0.5859 0.0831(6) Uani 0.39(2) 1 d P B 3
O1B O -0.3162 0.2490 0.5617 0.1318(10) Uani 0.39(2) 1 d P B 3
O2B O -0.5036 0.2059 0.6291 0.1165(8) Uani 0.39(2) 1 d P B 3
Cl1F Cl -0.3702 0.2301 0.5877 0.1128(4) Uani 0.61(2) 1 d P B 4
N1F N 0.3637 -0.2082 0.4141 0.0831(6) Uani 0.61(2) 1 d P B 4
O1F O 0.3090 -0.2495 0.4378 0.1318(10) Uani 0.61(2) 1 d P B 4
O2F O 0.5008 -0.2068 0.3714 0.1165(8) Uani 0.61(2) 1 d P B 4
C1B C 0.2607 -0.1649 0.4384 0.0778(4) Uani 1 1 d . B 4
C2B C 0.3156 -0.1195 0.4104 0.0816(4) Uani 1 1 d . B 4
H2B H 0.4142 -0.1201 0.3766 0.098 Uiso 1 1 calc R B 4
C3B C 0.2232 -0.0739 0.4329 0.0786(4) Uani 1 1 d . B 4
H3B H 0.2579 -0.0433 0.4140 0.094 Uiso 1 1 calc R B 4
C4B C 0.0780 -0.0718 0.4837 0.0689(3) Uani 1 1 d . B 4
C5B C 0.0272 -0.1181 0.5106 0.0755(4) Uani 1 1 d . B 4
H5B H -0.0716 -0.1176 0.5443 0.091 Uiso 1 1 calc R B 4
C6B C 0.1182 -0.1647 0.4889 0.0794(4) Uani 1 1 d . B 4
H6B H 0.0847 -0.1954 0.5077 0.095 Uiso 1 1 calc R B 4
C7B C -0.0252 -0.0233 0.5094 0.0736(3) Uani 1 1 d . B 4
H7B H -0.1364 -0.0260 0.5419 0.088 Uiso 1 1 calc R B 4
C11B C -0.2622 0.1648 0.5614 0.0778(4) Uani 1 1 d . B 4
C12B C -0.3167 0.1196 0.5896 0.0816(4) Uani 1 1 d . B 4
H12B H -0.4155 0.1203 0.6233 0.098 Uiso 1 1 calc R B 4
C13B C -0.2232 0.0739 0.5671 0.0786(4) Uani 1 1 d . B 4
H13B H -0.2573 0.0434 0.5861 0.094 Uiso 1 1 calc R B 4
C14B C -0.0780 0.0718 0.5163 0.0689(3) Uani 1 1 d . B 4
C15B C -0.0272 0.1181 0.4894 0.0755(4) Uani 1 1 d . B 4
H15B H 0.0715 0.1176 0.4557 0.091 Uiso 1 1 calc R B 4
C16B C -0.1182 0.1647 0.5111 0.0794(4) Uani 1 1 d . B 4
H16B H -0.0838 0.1954 0.4924 0.095 Uiso 1 1 calc R B 4
C17B C 0.0252 0.0233 0.4906 0.0736(3) Uani 1 1 d . B 4
H17B H 0.1364 0.0260 0.4581 0.088 Uiso 1 1 calc R B 4
Cl1C Cl -0.3691 0.0193 0.3374 0.1128(4) Uani 0.582(10) 1 d P C 5
N1C N 0.3621 0.4580 0.1641 0.0831(6) Uani 0.582(10) 1 d P C 5
O1C O 0.3162 0.4990 0.1883 0.1318(10) Uani 0.582(10) 1 d P C 5
O2C O 0.5035 0.4559 0.1209 0.1165(8) Uani 0.582(10) 1 d P C 5
Cl1G Cl 0.3702 0.4801 0.1623 0.1128(4) Uani 0.418(10) 1 d P C 6
N1G N -0.3637 0.0418 0.3359 0.0831(6) Uani 0.418(10) 1 d P C 6
O1G O -0.3090 0.0005 0.3122 0.1318(10) Uani 0.418(10) 1 d P C 6
O2G O -0.5008 0.0432 0.3786 0.1165(8) Uani 0.418(10) 1 d P C 6
C1C C -0.2607 0.0851 0.3116 0.0778(4) Uani 1 1 d . C 6
C2C C -0.3156 0.1305 0.3396 0.0816(4) Uani 1 1 d . C 6
H2C H -0.4141 0.1299 0.3734 0.098 Uiso 1 1 calc R C 6
C3C C -0.2232 0.1761 0.3171 0.0786(4) Uani 1 1 d . C 6
H3C H -0.2579 0.2067 0.3360 0.094 Uiso 1 1 calc R C 6
C4C C -0.0780 0.1782 0.2663 0.0689(3) Uani 1 1 d . C 6
C5C C -0.0272 0.1319 0.2394 0.0755(4) Uani 1 1 d . C 6
H5C H 0.0715 0.1324 0.2057 0.091 Uiso 1 1 calc R C 6
C6C C -0.1182 0.0853 0.2611 0.0794(4) Uani 1 1 d . C 6
H6C H -0.0847 0.0546 0.2423 0.095 Uiso 1 1 calc R C 6
C7C C 0.0252 0.2267 0.2406 0.0736(3) Uani 1 1 d . C 6
H7C H 0.1364 0.2240 0.2081 0.088 Uiso 1 1 calc R C 6
C11C C 0.2622 0.4147 0.1886 0.0778(4) Uani 1 1 d . C 6
C12C C 0.3167 0.3696 0.1604 0.0816(4) Uani 1 1 d . C 6
H12C H 0.4155 0.3703 0.1267 0.098 Uiso 1 1 calc R C 6
C13C C 0.2232 0.3239 0.1829 0.0786(4) Uani 1 1 d . C 6
H13C H 0.2573 0.2934 0.1639 0.094 Uiso 1 1 calc R C 6
C14C C 0.0780 0.3218 0.2337 0.0689(3) Uani 1 1 d . C 6
C15C C 0.0272 0.3681 0.2606 0.0755(4) Uani 1 1 d . C 6
H15C H -0.0716 0.3676 0.2943 0.091 Uiso 1 1 calc R C 6
C16C C 0.1182 0.4147 0.2389 0.0794(4) Uani 1 1 d . C 6
H16C H 0.0839 0.4454 0.2576 0.095 Uiso 1 1 calc R C 6
C17C C -0.0252 0.2733 0.2594 0.0736(3) Uani 1 1 d . C 6
H17C H -0.1364 0.2760 0.2919 0.088 Uiso 1 1 calc R C 6
Cl1D Cl -0.3691 0.0193 -0.1626 0.1128(4) Uani 0.248(10) 1 d P D 7
N1D N 0.3621 0.4580 -0.3359 0.0831(6) Uani 0.248(10) 1 d P D 7
O1D O 0.3162 0.4990 -0.3117 0.1318(10) Uani 0.248(10) 1 d P D 7
O2D O 0.5035 0.4559 -0.3791 0.1165(8) Uani 0.248(10) 1 d P D 7
Cl1H Cl 0.3702 0.4801 -0.3377 0.1128(4) Uani 0.752(10) 1 d P D 8
N1H N -0.3637 0.0418 -0.1641 0.0831(6) Uani 0.752(10) 1 d P D 8
O1H O -0.3090 0.0005 -0.1878 0.1318(10) Uani 0.752(10) 1 d P D 8
O2H O -0.5008 0.0432 -0.1214 0.1165(8) Uani 0.752(10) 1 d P D 8
C1D C -0.2607 0.0851 -0.1884 0.0778(4) Uani 1 1 d . D 8
C2D C -0.3156 0.1305 -0.1604 0.0816(4) Uani 1 1 d . D 8
H2D H -0.4141 0.1299 -0.1266 0.098 Uiso 1 1 calc R D 8
C3D C -0.2232 0.1761 -0.1829 0.0786(4) Uani 1 1 d . D 8
H3D H -0.2579 0.2067 -0.1640 0.094 Uiso 1 1 calc R D 8
C4D C -0.0780 0.1782 -0.2337 0.0689(3) Uani 1 1 d . D 8
C5D C -0.0272 0.1319 -0.2606 0.0755(4) Uani 1 1 d . D 8
H5D H 0.0715 0.1324 -0.2943 0.091 Uiso 1 1 calc R D 8
C6D C -0.1182 0.0853 -0.2389 0.0794(4) Uani 1 1 d . D 8
H6D H -0.0847 0.0546 -0.2577 0.095 Uiso 1 1 calc R D 8
C7D C 0.0252 0.2267 -0.2594 0.0736(3) Uani 1 1 d . D 8
H7D H 0.1364 0.2240 -0.2919 0.088 Uiso 1 1 calc R D 8
C11D C 0.2622 0.4147 -0.3114 0.0778(4) Uani 1 1 d . D 8
C12D C 0.3167 0.3696 -0.3396 0.0816(4) Uani 1 1 d . D 8
H12D H 0.4155 0.3703 -0.3733 0.098 Uiso 1 1 calc R D 8
C13D C 0.2232 0.3239 -0.3171 0.0786(4) Uani 1 1 d . D 8
H13D H 0.2573 0.2934 -0.3361 0.094 Uiso 1 1 calc R D 8
C14D C 0.0780 0.3218 -0.2663 0.0689(3) Uani 1 1 d . D 8
C15D C 0.0272 0.3681 -0.2394 0.0755(4) Uani 1 1 d . D 8
H15D H -0.0716 0.3676 -0.2057 0.091 Uiso 1 1 calc R D 8
C16D C 0.1182 0.4147 -0.2611 0.0794(4) Uani 1 1 d . D 8
H16D H 0.0839 0.4454 -0.2424 0.095 Uiso 1 1 calc R D 8
C17D C -0.0252 0.2733 -0.2406 0.0736(3) Uani 1 1 d . D 8
H17D H -0.1364 0.2760 -0.2081 0.088 Uiso 1 1 calc R D 8

loop_
_atom_site_aniso_label
_atom_site_aniso_U_11
_atom_site_aniso_U_22
_atom_site_aniso_U_33
_atom_site_aniso_U_23
_atom_site_aniso_U_13
_atom_site_aniso_U_12
Cl1A 0.1130(6) 0.0897(7) 0.1358(8) -0.0432(6) 0.0079(5) 0.0196(5)
N1A 0.0872(15) 0.0636(14) 0.0976(16) -0.0068(11) -0.0028(12) 0.0088(10)
O1A 0.173(2) 0.0725(13) 0.154(2) 0.0105(13) 0.0446(17) 0.0114(14)
O2A 0.154(2) 0.0927(14) 0.1069(14) -0.0269(11) 0.0393(14) 0.0154(12)
Cl1E 0.1130(6) 0.0897(7) 0.1358(8) -0.0432(6) 0.0079(5) 0.0196(5)
N1E 0.0872(15) 0.0636(14) 0.0976(16) -0.0068(11) -0.0028(12) 0.0088(10)
O1E 0.173(2) 0.0725(13) 0.154(2) 0.0105(13) 0.0446(17) 0.0114(14)
O2E 0.154(2) 0.0927(14) 0.1069(14) -0.0269(11) 0.0393(14) 0.0154(12)
C1A 0.0645(7) 0.0906(8) 0.0780(7) -0.0140(6) 0.0001(5) 0.0060(6)
C2A 0.0731(8) 0.1054(10) 0.0672(7) -0.0042(6) 0.0114(6) -0.0015(6)
C3A 0.0763(7) 0.0855(8) 0.0745(7) 0.0067(6) 0.0094(6) -0.0034(6)
C4A 0.0586(6) 0.0786(7) 0.0694(6) -0.0028(5) 0.0026(5) -0.0008(5)
C5A 0.0733(7) 0.0856(8) 0.0686(7) 0.007(3) 0.0107(5) -0.007(3)
C6A 0.0790(8) 0.0792(8) 0.0800(8) 0.0025(6) 0.0055(6) 0.0015(6)
C7A 0.0665(7) 0.0839(8) 0.0710(7) 0.0015(5) 0.0083(5) -0.0024(5)
C11A 0.0645(7) 0.0906(8) 0.0780(7) -0.0140(6) 0.0001(5) 0.0060(6)
C12A 0.0731(8) 0.1054(10) 0.0672(7) -0.0042(6) 0.0114(6) -0.0015(6)
C13A 0.0763(7) 0.0855(8) 0.0745(7) 0.0067(6) 0.0094(6) -0.0034(6)
C14A 0.0586(6) 0.0786(7) 0.0694(6) -0.0028(5) 0.0026(5) -0.0008(5)
C15A 0.0733(7) 0.0856(8) 0.0686(7) 0.007(3) 0.0107(5) -0.007(3)
C16A 0.0790(8) 0.0792(8) 0.0800(8) 0.0025(6) 0.0055(6) 0.0015(6)
C17A 0.0665(7) 0.0839(8) 0.0710(7) 0.0015(5) 0.0083(5) -0.0024(5)
Cl1B 0.1130(6) 0.0897(7) 0.1358(8) -0.0432(6) 0.0079(5) 0.0196(5)
N1B 0.0872(15) 0.0636(14) 0.0976(16) -0.0068(11) -0.0028(12) 0.0088(10)
O1B 0.173(2) 0.0725(13) 0.154(2) 0.0105(13) 0.0446(17) 0.0114(14)
O2B 0.154(2) 0.0927(14) 0.1069(14) -0.0269(11) 0.0393(14) 0.0154(12)
Cl1F 0.1130(6) 0.0897(7) 0.1358(8) -0.0432(6) 0.0079(5) 0.0196(5)
N1F 0.0872(15) 0.0636(14) 0.0976(16) -0.0068(11) -0.0028(12) 0.0088(10)
O1F 0.173(2) 0.0725(13) 0.154(2) 0.0105(13) 0.0446(17) 0.0114(14)
O2F 0.154(2) 0.0927(14) 0.1069(14) -0.0269(11) 0.0393(14) 0.0154(12)
C1B 0.0645(7) 0.0906(8) 0.0780(7) -0.0140(6) 0.0001(5) 0.0060(6)
C2B 0.0731(8) 0.1054(10) 0.0672(7) -0.0042(6) 0.0114(6) -0.0015(6)
C3B 0.0763(7) 0.0855(8) 0.0745(7) 0.0067(6) 0.0094(6) -0.0034(6)
C4B 0.0586(6) 0.0786(7) 0.0694(6) -0.0028(5) 0.0026(5) -0.0008(5)
C5B 0.0733(7) 0.0856(8) 0.0686(7) 0.007(3) 0.0107(5) -0.007(3)
C6B 0.0790(8) 0.0792(8) 0.0800(8) 0.0025(6) 0.0055(6) 0.0015(6)
C7B 0.0665(7) 0.0839(8) 0.0710(7) 0.0015(5) 0.0083(5) -0.0024(5)
C11B 0.0645(7) 0.0906(8) 0.0780(7) -0.0140(6) 0.0001(5) 0.0060(6)
C12B 0.0731(8) 0.1054(10) 0.0672(7) -0.0042(6) 0.0114(6) -0.0015(6)
C13B 0.0763(7) 0.0855(8) 0.0745(7) 0.0067(6) 0.0094(6) -0.0034(6)
C14B 0.0586(6) 0.0786(7) 0.0694(6) -0.0028(5) 0.0026(5) -0.0008(5)
C15B 0.0733(7) 0.0856(8) 0.0686(7) 0.007(3) 0.0107(5) -0.007(3)
C16B 0.0790(8) 0.0792(8) 0.0800(8) 0.0025(6) 0.0055(6) 0.0015(6)
C17B 0.0665(7) 0.0839(8) 0.0710(7) 0.0015(5) 0.0083(5) -0.0024(5)
Cl1C 0.1130(6) 0.0897(7) 0.1358(8) 0.0432(6) 0.0079(5) -0.0196(5)
N1C 0.0872(15) 0.0636(14) 0.0976(16) 0.0068(11) -0.0028(12) -0.0088(10)
O1C 0.173(2) 0.0725(13) 0.154(2) -0.0105(13) 0.0446(17) -0.0114(14)
O2C 0.154(2) 0.0927(14) 0.1069(14) 0.0269(11) 0.0393(14) -0.0154(12)
Cl1G 0.1130(6) 0.0897(7) 0.1358(8) 0.0432(6) 0.0079(5) -0.0196(5)
N1G 0.0872(15) 0.0636(14) 0.0976(16) 0.0068(11) -0.0028(12) -0.0088(10)
O1G 0.173(2) 0.0725(13) 0.154(2) -0.0105(13) 0.0446(17) -0.0114(14)
O2G 0.154(2) 0.0927(14) 0.1069(14) 0.0269(11) 0.0393(14) -0.0154(12)
C1C 0.0645(7) 0.0906(8) 0.0780(7) 0.0140(6) 0.0001(5) -0.0060(6)
C2C 0.0731(8) 0.1054(10) 0.0672(7) 0.0042(6) 0.0114(6) 0.0015(6)
C3C 0.0763(7) 0.0855(8) 0.0745(7) -0.0067(6) 0.0094(6) 0.0034(6)
C4C 0.0586(6) 0.0786(7) 0.0694(6) 0.0028(5) 0.0026(5) 0.0008(5)
C5C 0.0733(7) 0.0856(8) 0.0686(7) 0.007(3) 0.0107(5) -0.007(3)
C6C 0.0790(8) 0.0792(8) 0.0800(8) -0.0025(6) 0.0055(6) -0.0015(6)
C7C 0.0665(7) 0.0839(8) 0.0710(7) -0.0015(5) 0.0083(5) 0.0024(5)
C11C 0.0645(7) 0.0906(8) 0.0780(7) 0.0140(6) 0.0001(5) -0.0060(6)
C12C 0.0731(8) 0.1054(10) 0.0672(7) 0.0042(6) 0.0114(6) 0.0015(6)
C13C 0.0763(7) 0.0855(8) 0.0745(7) -0.0067(6) 0.0094(6) 0.0034(6)
C14C 0.0586(6) 0.0786(7) 0.0694(6) 0.0028(5) 0.0026(5) 0.0008(5)
C15C 0.0733(7) 0.0856(8) 0.0686(7) 0.007(3) 0.0107(5) -0.007(3)
C16C 0.0790(8) 0.0792(8) 0.0800(8) -0.0025(6) 0.0055(6) -0.0015(6)
C17C 0.0665(7) 0.0839(8) 0.0710(7) -0.0015(5) 0.0083(5) 0.0024(5)
Cl1D 0.1130(6) 0.0897(7) 0.1358(8) 0.0432(6) 0.0079(5) -0.0196(5)
N1D 0.0872(15) 0.0636(14) 0.0976(16) 0.0068(11) -0.0028(12) -0.0088(10)
O1D 0.173(2) 0.0725(13) 0.154(2) -0.0105(13) 0.0446(17) -0.0114(14)
O2D 0.154(2) 0.0927(14) 0.1069(14) 0.0269(11) 0.0393(14) -0.0154(12)
Cl1H 0.1130(6) 0.0897(7) 0.1358(8) 0.0432(6) 0.0079(5) -0.0196(5)
N1H 0.0872(15) 0.0636(14) 0.0976(16) 0.0068(11) -0.0028(12) -0.0088(10)
O1H 0.173(2) 0.0725(13) 0.154(2) -0.0105(13) 0.0446(17) -0.0114(14)
O2H 0.154(2) 0.0927(14) 0.1069(14) 0.0269(11) 0.0393(14) -0.0154(12)
C1D 0.0645(7) 0.0906(8) 0.0780(7) 0.0140(6) 0.0001(5) -0.0060(6)
C2D 0.0731(8) 0.1054(10) 0.0672(7) 0.0042(6) 0.0114(6) 0.0015(6)
C3D 0.0763(7) 0.0855(8) 0.0745(7) -0.0067(6) 0.0094(6) 0.0034(6)
C4D 0.0586(6) 0.0786(7) 0.0694(6) 0.0028(5) 0.0026(5) 0.0008(5)
C5D 0.0733(7) 0.0856(8) 0.0686(7) 0.007(3) 0.0107(5) -0.007(3)
C6D 0.0790(8) 0.0792(8) 0.0800(8) -0.0025(6) 0.0055(6) -0.0015(6)
C7D 0.0665(7) 0.0839(8) 0.0710(7) -0.0015(5) 0.0083(5) 0.0024(5)
C11D 0.0645(7) 0.0906(8) 0.0780(7) 0.0140(6) 0.0001(5) -0.0060(6)
C12D 0.0731(8) 0.1054(10) 0.0672(7) 0.0042(6) 0.0114(6) 0.0015(6)
C13D 0.0763(7) 0.0855(8) 0.0745(7) -0.0067(6) 0.0094(6) 0.0034(6)
C14D 0.0586(6) 0.0786(7) 0.0694(6) 0.0028(5) 0.0026(5) 0.0008(5)
C15D 0.0733(7) 0.0856(8) 0.0686(7) 0.007(3) 0.0107(5) -0.007(3)
C16D 0.0790(8) 0.0792(8) 0.0800(8) -0.0025(6) 0.0055(6) -0.0015(6)
C17D 0.0665(7) 0.0839(8) 0.0710(7) -0.0015(5) 0.0083(5) 0.0024(5)

loop_
_atom_type_symbol
_atom_type_description
_atom_type_scat_dispersion_real
_atom_type_scat_dispersion_imag
_atom_type_scat_source
C C 0.0033 0.0016 'International Tables Vol C Tables 4.2.6.8 and 6.1.1.4'
H H 0.0000 0.0000 'International Tables Vol C Tables 4.2.6.8 and 6.1.1.4'
N N 0.0061 0.0033 'International Tables Vol C Tables 4.2.6.8 and 6.1.1.4'
O O 0.0106 0.0060 'International Tables Vol C Tables 4.2.6.8 and 6.1.1.4'
Cl Cl 0.1484 0.1585 'International Tables Vol C Tables 4.2.6.8 and 6.1.1.4'

loop_
_geom_angle_atom_site_label_1
_geom_angle_atom_site_label_2
_geom_angle_atom_site_label_3
_geom_angle
O2A N1A O1A 122.5
O2E N1E O1E 122.0
O2E N1E C1A 121.4
O1E N1E C1A 116.7
N1E C1A C6A 123.022(2)
N1E C1A C2A 115.577(1)
C6A C1A C2A 121.4
C3A C2A C1A 119.048(1)
C3A C2A H2A 120.5
C1A C2A H2A 120.5
C2A C3A C4A 121.6
C2A C3A H3A 119.2
C4A C3A H3A 119.2
C5A C4A C3A 117.6
C5A C4A C7A 119.135(1)
C3A C4A C7A 123.214(2)
C6A C5A C4A 122.083(1)
C6A C5A H5A 119.0
C4A C5A H5A 119.0
C5A C6A C1A 118.2
C5A C6A H6A 120.9
C1A C6A H6A 120.9
C17A C7A C4A 126.0
C17A C7A H7A 117.0
C4A C7A H7A 117.0
C12A C11A C16A 121.7
C12A C11A Cl1E 123.6
C16A C11A Cl1E 114.688(1)
C13A C12A C11A 118.926(2)
C13A C12A H12A 120.5
C11A C12A H12A 120.5
C12A C13A C14A 121.552(1)
C12A C13A H13A 119.2
C14A C13A H13A 119.2
C15A C14A C13A 117.7
C15A C14A C17A 119.128(1)
C13A C14A C17A 123.2
C16A C15A C14A 122.061(2)
C16A C15A H15A 119.0
C14A C15A H15A 119.0
C15A C16A C11A 118.103(2)
C15A C16A H16A 120.9
C11A C16A H16A 120.9
C7A C17A C14A 126.032(1)
C7A C17A H17A 117.0
C14A C17A H17A 117.0
O2B N1B O1B 122.5
O2F N1F O1F 121.971(1)
O2F N1F C1B 121.4
O1F N1F C1B 116.663(1)
N1F C1B C6B 123.022(1)
N1F C1B C2B 115.577(1)
C6B C1B C2B 121.375(1)
C3B C2B C1B 119.048(1)
C3B C2B H2B 120.5
C1B C2B H2B 120.5
C2B C3B C4B 121.6
C2B C3B H3B 119.2
C4B C3B H3B 119.2
C5B C4B C3B 117.648(1)
C5B C4B C7B 119.135(1)
C3B C4B C7B 123.214(1)
C6B C5B C4B 122.082(1)
C6B C5B H5B 119.0
C4B C5B H5B 119.0
C5B C6B C1B 118.2
C5B C6B H6B 120.9
C1B C6B H6B 120.9
C17B C7B C4B 126.032(1)
C17B C7B H7B 117.0
C4B C7B H7B 117.0
C12B C11B C16B 121.699(1)
C12B C11B Cl1F 123.611(1)
C16B C11B Cl1F 114.7
C13B C12B C11B 118.926(1)
C13B C12B H12B 120.5
C11B C12B H12B 120.5
C12B C13B C14B 121.552(1)
C12B C13B H13B 119.2
C14B C13B H13B 119.2
C15B C14B C13B 117.7
C15B C14B C17B 119.128(1)
C13B C14B C17B 123.215(1)
C16B C15B C14B 122.061(1)
C16B C15B H15B 119.0
C14B C15B H15B 119.0
C15B C16B C11B 118.1
C15B C16B H16B 120.9
C11B C16B H16B 120.9
C7B C17B C14B 126.032(1)
C7B C17B H17B 117.0
C14B C17B H17B 117.0
O2C N1C O1C 122.461(1)
O2G N1G O1G 122.0
O2G N1G C1C 121.4
O1G N1G C1C 116.649(1)
N1G C1C C6C 123.0
N1G C1C C2C 115.567(1)
C6C C1C C2C 121.378(1)
C3C C2C C1C 119.041(2)
C3C C2C H2C 120.5
C1C C2C H2C 120.5
C2C C3C C4C 121.609(2)
C2C C3C H3C 119.2
C4C C3C H3C 119.2
C5C C4C C3C 117.7
C5C C4C C7C 119.124(1)
C3C C4C C7C 123.215(1)
C6C C5C C4C 122.059(1)
C6C C5C H5C 119.0
C4C C5C H5C 119.0
C5C C6C C1C 118.247(1)
C5C C6C H6C 120.9
C1C C6C H6C 120.9
C17C C7C C4C 126.027(1)
C17C C7C H7C 117.0
C4C C7C H7C 117.0
C12C C11C C16C 121.710(1)
C12C C11C Cl1G 123.608(1)
C16C C11C Cl1G 114.7
C13C C12C C11C 118.9
C13C C12C H12C 120.5
C11C C12C H12C 120.5
C12C C13C C14C 121.6
C12C C13C H13C 119.2
C14C C13C H13C 119.2
C15C C14C C13C 117.636(1)
C15C C14C C17C 119.146(1)
C13C C14C C17C 123.2
C16C C15C C14C 122.1
C16C C15C H15C 119.0
C14C C15C H15C 119.0
C15C C16C C11C 118.1
C15C C16C H16C 121.0
C11C C16C H16C 121.0
C7C C17C C14C 126.034(1)
C7C C17C H17C 117.0
C14C C17C H17C 117.0
O2D N1D O1D 122.461(1)
O2H N1H O1H 122.0
O2H N1H C1D 121.4
O1H N1H C1D 116.6
N1H C1D C6D 123.0
N1H C1D C2D 115.567(1)
C6D C1D C2D 121.378(2)
C3D C2D C1D 119.0
C3D C2D H2D 120.5
C1D C2D H2D 120.5
C2D C3D C4D 121.6
C2D C3D H3D 119.2
C4D C3D H3D 119.2
C5D C4D C3D 117.7
C5D C4D C7D 119.124(1)
C3D C4D C7D 123.215(1)
C6D C5D C4D 122.059(1)
C6D C5D H5D 119.0
C4D C5D H5D 119.0
C5D C6D C1D 118.247(1)
C5D C6D H6D 120.9
C1D C6D H6D 120.9
C17D C7D C4D 126.027(2)
C17D C7D H7D 117.0
C4D C7D H7D 117.0
C12D C11D C16D 121.7
C12D C11D Cl1H 123.608(1)
C16D C11D Cl1H 114.679(1)
C13D C12D C11D 118.916(1)
C13D C12D H12D 120.5
C11D C12D H12D 120.5
C12D C13D C14D 121.565(1)
C12D C13D H13D 119.2
C14D C13D H13D 119.2
C15D C14D C13D 117.636(1)
C15D C14D C17D 119.146(1)
C13D C14D C17D 123.216(1)
C16D C15D C14D 122.082(1)
C16D C15D H15D 119.0
C14D C15D H15D 119.0
C15D C16D C11D 118.1
C15D C16D H16D 121.0
C11D C16D H16D 121.0
C7D C17D C14D 126.034(1)
C7D C17D H17D 117.0
C14D C17D H17D 117.0

loop_
_geom_bond_atom_site_label_1
_geom_bond_atom_site_label_2
_geom_bond_distance
N1A O2A 1.2202
N1A O1A 1.2341
Cl1E C11A 1.8685
N1E O2E 1.2003
N1E O1E 1.2428
N1E C1A 1.3431
C1A C6A 1.3809
C1A C2A 1.3849
C2A C3A 1.3621
C2A H2A 0.9300
C3A C4A 1.3943
C3A H3A 0.9300
C4A C5A 1.3870
C4A C7A 1.4702
C5A C6A 1.3751
C5A H5A 0.9300
C6A H6A 0.9300
C7A C17A 1.3122
C7A H7A 0.9300
C11A C12A 1.3790
C11A C16A 1.3809
C12A C13A 1.3657
C12A H12A 0.9300
C13A C14A 1.3941
C13A H13A 0.9300
C14A C15A 1.3873
C14A C17A 1.4704
C15A C16A 1.3751
C15A H15A 0.9300
C16A H16A 0.9300
C17A H17A 0.9300
N1B O2B 1.2202
N1B O1B 1.2341
Cl1F C11B 1.8685
N1F O2F 1.2003
N1F O1F 1.2428
N1F C1B 1.3431
C1B C6B 1.3809
C1B C2B 1.3849
C2B C3B 1.3621
C2B H2B 0.9300
C3B C4B 1.3943
C3B H3B 0.9300
C4B C5B 1.3870
C4B C7B 1.4702
C5B C6B 1.3751
C5B H5B 0.9300
C6B H6B 0.9300
C7B C17B 1.3122
C7B H7B 0.9300
C11B C12B 1.3790
C11B C16B 1.3809
C12B C13B 1.3657
C12B H12B 0.9300
C13B C14B 1.3941
C13B H13B 0.9300
C14B C15B 1.3873
C14B C17B 1.4704
C15B C16B 1.3751
C15B H15B 0.9300
C16B H16B 0.9300
C17B H17B 0.9300
N1C O2C 1.2200
N1C O1C 1.2341
Cl1G C11C 1.8687
N1G O2G 1.2004
N1G O1G 1.2429
N1G C1C 1.3431
C1C C6C 1.3807
C1C C2C 1.3849
C2C C3C 1.3622
C2C H2C 0.9300
C3C C4C 1.3941
C3C H3C 0.9300
C4C C5C 1.3871
C4C C7C 1.4704
C5C C6C 1.3752
C5C H5C 0.9300
C6C H6C 0.9300
C7C C17C 1.3119
C7C H7C 0.9300
C11C C12C 1.3788
C11C C16C 1.3809
C12C C13C 1.3656
C12C H12C 0.9300
C13C C14C 1.3941
C13C H13C 0.9300
C14C C15C 1.3871
C14C C17C 1.4705
C15C C16C 1.3749
C15C H15C 0.9300
C16C H16C 0.9300
C17C H17C 0.9300
N1D O2D 1.2200
N1D O1D 1.2341
Cl1H C11D 1.8687
N1H O2H 1.2004
N1H O1H 1.2429
N1H C1D 1.3431
C1D C6D 1.3807
C1D C2D 1.3849
C2D C3D 1.3622
C2D H2D 0.9300
C3D C4D 1.3941
C3D H3D 0.9300
C4D C5D 1.3871
C4D C7D 1.4704
C5D C6D 1.3752
C5D H5D 0.9300
C6D H6D 0.9300
C7D C17D 1.3119
C7D H7D 0.9300
C11D C12D 1.3788
C11D C16D 1.3809
C12D C13D 1.3655
C12D H12D 0.9300
C13D C14D 1.3941
C13D H13D 0.9300
C14D C15D 1.3871
C14D C17D 1.4705
C15D C16D 1.3749
C15D H15D 0.9300
C16D H16D 0.9300
C17D H17D 0.9300

loop_
_geom_torsion_atom_site_label_1
_geom_torsion_atom_site_label_2
_geom_torsion_atom_site_label_3
_geom_torsion_atom_site_label_4
_geom_torsion
O2E N1E C1A C6A -176.6
O1E N1E C1A C6A 3.646(1)
O2E N1E C1A C2A 1.6
O1E N1E C1A C2A -178.2
N1E C1A C2A C3A -178.9
C6A C1A C2A C3A -0.7
C1A C2A C3A C4A 0.6
C2A C3A C4A C5A -0.6
C2A C3A C4A C7A -180.0
C3A C4A C5A C6A 0.7
C7A C4A C5A C6A -179.9
C4A C5A C6A C1A -0.8
N1E C1A C6A C5A 178.8
C2A C1A C6A C5A 0.8
C5A C4A C7A C17A 175.6
C3A C4A C7A C17A -5.0
C16A C11A C12A C13A 0.5
Cl1E C11A C12A C13A -178.9
C11A C12A C13A C14A -0.7
C12A C13A C14A C15A 0.7
C12A C13A C14A C17A -179.8
C13A C14A C15A C16A -0.6
C17A C14A C15A C16A 179.9
C14A C15A C16A C11A 0.5
C12A C11A C16A C15A -0.373(2)
Cl1E C11A C16A C15A 179.1
C4A C7A C17A C14A 180.0
C15A C14A C17A C7A -175.6
C13A C14A C17A C7A 5.0
O2F N1F C1B C6B -176.6
O1F N1F C1B C6B 3.645(1)
O2F N1F C1B C2B 1.584(2)
O1F N1F C1B C2B -178.2
N1F C1B C2B C3B -178.9
C6B C1B C2B C3B -0.7
C1B C2B C3B C4B 0.6
C2B C3B C4B C5B -0.6
C2B C3B C4B C7B -180.0
C3B C4B C5B C6B 0.653(1)
C7B C4B C5B C6B -179.9
C4B C5B C6B C1B -0.8
N1F C1B C6B C5B 178.8
C2B C1B C6B C5B 0.8
C5B C4B C7B C17B 175.6
C3B C4B C7B C17B -5.0
C16B C11B C12B C13B 0.5
Cl1F C11B C12B C13B -178.9
C11B C12B C13B C14B -0.7
C12B C13B C14B C15B 0.7
C12B C13B C14B C17B -179.8
C13B C14B C15B C16B -0.632(1)
C17B C14B C15B C16B 179.9
C14B C15B C16B C11B 0.5
C12B C11B C16B C15B -0.4
Cl1F C11B C16B C15B 179.1
C4B C7B C17B C14B 180.0
C15B C14B C17B C7B -175.6
C13B C14B C17B C7B 5.0
O2G N1G C1C C6C -176.6
O1G N1G C1C C6C 3.631(1)
O2G N1G C1C C2C 1.6
O1G N1G C1C C2C -178.2
N1G C1C C2C C3C -178.9
C6C C1C C2C C3C -0.710(1)
C1C C2C C3C C4C 0.6
C2C C3C C4C C5C -0.5
C2C C3C C4C C7C -180.0
C3C C4C C5C C6C 0.6
C7C C4C C5C C6C -179.9
C4C C5C C6C C1C -0.8
N1G C1C C6C C5C 178.8
C2C C1C C6C C5C 0.8
C5C C4C C7C C17C 175.618(1)
C3C C4C C7C C17C -5.0
C16C C11C C12C C13C 0.5
Cl1G C11C C12C C13C -178.9
C11C C12C C13C C14C -0.7
C12C C13C C14C C15C 0.8
C12C C13C C14C C17C -179.8
C13C C14C C15C C16C -0.7
C17C C14C C15C C16C 179.9
C14C C15C C16C C11C 0.5
C12C C11C C16C C15C -0.4
Cl1G C11C C16C C15C 179.1
C4C C7C C17C C14C 180.0
C15C C14C C17C C7C -175.6
C13C C14C C17C C7C 4.963(2)
O2H N1H C1D C6D -176.6
O1H N1H C1D C6D 3.631(2)
O2H N1H C1D C2D 1.6
O1H N1H C1D C2D -178.2
N1H C1D C2D C3D -178.9
C6D C1D C2D C3D -0.7
C1D C2D C3D C4D 0.6
C2D C3D C4D C5D -0.5
C2D C3D C4D C7D -180.0
C3D C4D C5D C6D 0.6
C7D C4D C5D C6D -179.9
C4D C5D C6D C1D -0.8
N1H C1D C6D C5D 178.8
C2D C1D C6D C5D 0.8
C5D C4D C7D C17D 175.618(1)
C3D C4D C7D C17D -4.958(1)
C16D C11D C12D C13D 0.5
Cl1H C11D C12D C13D -178.9
C11D C12D C13D C14D -0.7
C12D C13D C14D C15D 0.8
C12D C13D C14D C17D -179.8
C13D C14D C15D C16D -0.7
C17D C14D C15D C16D 179.9
C14D C15D C16D C11D 0.5
C12D C11D C16D C15D -0.385(1)
Cl1H C11D C16D C15D 179.093(1)
C4D C7D C17D C14D 180.0
C15D C14D C17D C7D -175.6
C13D C14D C17D C7D 4.963(2)
